data_1542175
loop_
_publ_author_name
'Bokii, G.B.'
'Parpiev, N.A.'

_publ_section_title
;
 X-ray structural analysis of crystals of Ru (N H3)4 (N O) (O H) Cl2
;
_journal_name_full Kristallografiya
_journal_page_first 691
_journal_page_last 693
_journal_volume 2
_journal_year 1957
_chemical_formula_sum 'Cl2 H13 N5 O2 Ru'
_chemical_name_systematic '(Ru (N H3)4 (N O) (O H)) Cl2'
_space_group_IT_number 5
_symmetry_space_group_name_Hall 'C 2y'
_symmetry_space_group_name_H-M 'C 1 2 1'
_cell_angle_alpha 90
_cell_angle_beta 101.25
_cell_angle_gamma 90
_cell_formula_units_Z 4
_cell_length_a 11.48
_cell_length_b 7.44
_cell_length_c 10.75
_cell_volume 900.528
_citation_journal_id_ASTM KRISAJ
_cod_data_source_file Bokii_KRISAJ_1957_1697.cif
_cod_data_source_block H13Cl2N5O2Ru1
_cod_original_formula_sum 'H13 Cl2 N5 O2 Ru1'
_cod_database_code 1542175

loop_
_symmetry_equiv_pos_as_xyz
x,y,z
-x,y,-z
x+1/2,y+1/2,z
-x+1/2,y+1/2,-z

loop_
_atom_site_label
_atom_site_type_symbol
_atom_site_fract_x
_atom_site_fract_y
_atom_site_fract_z
_atom_site_occupancy
_atom_site_U_iso_or_equiv
_atom_site_attached_hydrogens
Ru1 Ru+3 0.25 0 0.25 1 0.0 0
N1 N-3 0.149 0.21 0.126 1 0.0 3
N3 N-3 0.349 0.21 0.376 1 0.0 3
Cl2 Cl-1 0.375 0.5 0.146 1 0.0 0
N5 N+2 0.125 0 0.365 1 0.0 0
N2 N-3 0.149 -0.21 0.126 1 0.0 3
Cl1 Cl-1 0.116 0.5 0.365 1 0.0 0
N4 N-3 0.349 -0.21 0.376 1 0.0 3
O1 O-2 0.375 0 0.146 1 0.0 1
O2 O-2 0.058 -0.093 0.397 1 0.0 0
